data_7201751
loop_
_publ_author_name
'Zhong, Rui-Qin'
'Zou, Ru-Qiang'
'Du, Miao'
'Jiang, Ling'
'Yamada, Tetsuya'
'Maruta, Goro'
'Takeda, Sadamu'
'Xu, Qiang'

_publ_section_title
;
 Metal--organic coordination architectures with
 3-pyridin-3-yl-benzoate: crystal structures, fluorescent emission and
 magnetic properties
;
_journal_issue 5
_journal_name_full CrystEngComm
_journal_page_first 605
_journal_paper_doi 10.1039/b714491a
_journal_volume 10
_journal_year 2008
_chemical_formula_sum 'C72 H56 Gd2 N6 O16'
_chemical_formula_weight 1575.73
_chemical_name_systematic
;
?
;
_space_group_IT_number 2
_symmetry_cell_setting triclinic
_symmetry_space_group_name_Hall '-P 1'
_symmetry_space_group_name_H-M 'P -1'
_atom_sites_solution_hydrogens geom
_atom_sites_solution_primary direct
_atom_sites_solution_secondary difmap
_audit_creation_method SHELXL-97
_cell_angle_alpha 93.28(3)
_cell_angle_beta 91.31(3)
_cell_angle_gamma 93.43(3)
_cell_formula_units_Z 2
_cell_length_a 9.956(2)
_cell_length_b 13.411(3)
_cell_length_c 24.079(5)
_cell_measurement_reflns_used 5567
_cell_measurement_temperature 293(2)
_cell_measurement_theta_max 27.08
_cell_measurement_theta_min 2.67
_cell_volume 3202.9(12)
_computing_cell_refinement PROCESS-AUTO
_computing_data_collection 'PROCESS-AUTO (Rigaku, 1998)'
_computing_data_reduction 'CrystalClear (Rigaku, 1999)'
_computing_molecular_graphics SHELXTL
_computing_publication_material SHELXTL
_computing_structure_refinement 'SHELXL-97 (Sheldrick, 1997b)'
_computing_structure_solution 'SHELXS-97 (Sheldrick, 1997a)'
_diffrn_ambient_temperature 293(2)
_diffrn_measured_fraction_theta_full 0.955
_diffrn_measured_fraction_theta_max 0.955
_diffrn_measurement_device_type 'Rigaku RAXIS-RAPID'
_diffrn_measurement_method \w
_diffrn_radiation_monochromator graphite
_diffrn_radiation_source 'fine-focus sealed tube'
_diffrn_radiation_type MoK\a
_diffrn_radiation_wavelength 0.71073
_diffrn_reflns_av_R_equivalents 0.1189
_diffrn_reflns_av_sigmaI/netI 0.1606
_diffrn_reflns_limit_h_max 11
_diffrn_reflns_limit_h_min -11
_diffrn_reflns_limit_k_max 16
_diffrn_reflns_limit_k_min -16
_diffrn_reflns_limit_l_max 28
_diffrn_reflns_limit_l_min -28
_diffrn_reflns_number 23752
_diffrn_reflns_theta_full 25.20
_diffrn_reflns_theta_max 25.20
_diffrn_reflns_theta_min 3.02
_diffrn_standards_decay_% 0
_diffrn_standards_interval_count 0
_diffrn_standards_interval_time 0
_diffrn_standards_number 0
_exptl_absorpt_coefficient_mu 2.129
_exptl_absorpt_correction_T_max 1.0000
_exptl_absorpt_correction_T_min 0.9660
_exptl_absorpt_correction_type multi-scan
_exptl_absorpt_process_details '(ABSCOR; Higashi, 1995)'
_exptl_crystal_colour colorless
_exptl_crystal_density_diffrn 1.634
_exptl_crystal_density_meas ?
_exptl_crystal_density_method 'not measured'
_exptl_crystal_description block
_exptl_crystal_F_000 1572
_exptl_crystal_size_max 0.16
_exptl_crystal_size_mid 0.12
_exptl_crystal_size_min 0.10
_refine_diff_density_max 3.124
_refine_diff_density_min -0.939
_refine_diff_density_rms 0.212
_refine_ls_extinction_method none
_refine_ls_goodness_of_fit_ref 0.994
_refine_ls_hydrogen_treatment constr
_refine_ls_matrix_type full
_refine_ls_number_parameters 803
_refine_ls_number_reflns 10997
_refine_ls_number_restraints 0
_refine_ls_restrained_S_all 0.994
_refine_ls_R_factor_all 0.1712
_refine_ls_R_factor_gt 0.0917
_refine_ls_shift/su_max 0.001
_refine_ls_shift/su_mean 0.000
_refine_ls_structure_factor_coef Fsqd
_refine_ls_weighting_details 'calc w=1/[\s^2^(Fo^2^)+(0.1379P)^2^+0.0000P] where P=(Fo^2^+2Fc^2^)/3'
_refine_ls_weighting_scheme calc
_refine_ls_wR_factor_gt 0.2098
_refine_ls_wR_factor_ref 0.2587
_reflns_number_gt 5892
_reflns_number_total 10997
_reflns_threshold_expression >2sigma(I)
_cod_data_source_file b714491a.txt
_cod_data_source_block 7
_cod_depositor_comments
;
The following automatic conversions were performed:

'_exptl_crystal_density_meas' value 'none' was changed to '?' - the
value is perceived as not measured.

Automatic conversion script
Id: cif_fix_values 3008 2015-01-20 13:52:24Z robertas 
;
_cod_original_cell_volume 3202.9(11)
_cod_original_sg_symbol_H-M P-1
_cod_database_code 7201751

loop_
_symmetry_equiv_pos_as_xyz
'x, y, z'
'-x, -y, -z'

loop_
_atom_site_label
_atom_site_type_symbol
_atom_site_fract_x
_atom_site_fract_y
_atom_site_fract_z
_atom_site_U_iso_or_equiv
_atom_site_adp_type
_atom_site_occupancy
_atom_site_symmetry_multiplicity
_atom_site_calc_flag
_atom_site_refinement_flags
_atom_site_disorder_assembly
_atom_site_disorder_group
Gd1 Gd 0.51170(7) 0.74079(6) 0.23796(3) 0.0427(3) Uani 1 1 d . . .
Gd2 Gd 1.00691(7) 0.73150(6) 0.25774(3) 0.0421(3) Uani 1 1 d . . .
C1 C 0.2682(17) 0.4571(12) 0.2237(6) 0.051(4) Uani 1 1 d . . .
C2 C 0.3996(18) 0.4388(12) 0.2102(6) 0.053(4) Uani 1 1 d . . .
H2 H 0.4640 0.4920 0.2110 0.064 Uiso 1 1 calc R . .
C3 C 0.4381(16) 0.3415(12) 0.1952(6) 0.047(4) Uani 1 1 d . . .
C4 C 0.339(2) 0.2659(13) 0.1928(8) 0.072(5) Uani 1 1 d . . .
H4 H 0.3598 0.2015 0.1809 0.086 Uiso 1 1 calc R . .
C5 C 0.210(2) 0.2837(14) 0.2078(10) 0.090(7) Uani 1 1 d . . .
H5 H 0.1457 0.2305 0.2088 0.108 Uiso 1 1 calc R . .
C6 C 0.1742(19) 0.3804(15) 0.2213(8) 0.069(5) Uani 1 1 d . . .
H6 H 0.0851 0.3923 0.2288 0.082 Uiso 1 1 calc R . .
C7 C 0.2346(18) 0.5610(14) 0.2400(6) 0.055(4) Uani 1 1 d . . .
C8 C 0.5808(16) 0.3226(11) 0.1829(6) 0.045(4) Uani 1 1 d . . .
C9 C 0.6827(18) 0.3963(14) 0.1928(8) 0.065(5) Uani 1 1 d . . .
H9 H 0.6570 0.4570 0.2084 0.078 Uiso 1 1 calc R . .
C10 C 0.847(2) 0.3021(16) 0.1621(7) 0.072(6) Uani 1 1 d . . .
H10 H 0.9367 0.2930 0.1553 0.087 Uiso 1 1 calc R . .
C11 C 0.754(2) 0.2212(17) 0.1500(9) 0.091(7) Uani 1 1 d . . .
H11 H 0.7815 0.1604 0.1351 0.109 Uiso 1 1 calc R . .
C13 C 0.5770(17) 0.6356(12) 0.0688(6) 0.050(4) Uani 1 1 d . . .
C12 C 0.6200(19) 0.2346(14) 0.1611(8) 0.071(5) Uani 1 1 d . . .
H12 H 0.5561 0.1819 0.1534 0.085 Uiso 1 1 calc R . .
C14 C 0.6656(18) 0.5597(13) 0.0591(6) 0.055(4) Uani 1 1 d . . .
H14 H 0.6980 0.5259 0.0888 0.065 Uiso 1 1 calc R . .
C15 C 0.7049(19) 0.5349(13) 0.0061(6) 0.057(4) Uani 1 1 d . . .
C16 C 0.652(2) 0.5849(16) -0.0358(7) 0.073(6) Uani 1 1 d . . .
H16 H 0.6770 0.5680 -0.0719 0.088 Uiso 1 1 calc R . .
C17 C 0.560(2) 0.6610(14) -0.0279(7) 0.072(6) Uani 1 1 d . . .
H17 H 0.5268 0.6950 -0.0574 0.086 Uiso 1 1 calc R . .
C18 C 0.5251(17) 0.6811(13) 0.0257(7) 0.053(4) Uani 1 1 d . . .
H18 H 0.4622 0.7285 0.0328 0.064 Uiso 1 1 calc R . .
C19 C 0.5393(16) 0.6601(12) 0.1289(6) 0.049(4) Uani 1 1 d . . .
C20 C 0.8022(18) 0.4542(13) -0.0055(6) 0.054(4) Uani 1 1 d . . .
C21 C 0.887(2) 0.4254(14) 0.0368(7) 0.071(6) Uani 1 1 d . . .
H21 H 0.8814 0.4544 0.0727 0.086 Uiso 1 1 calc R . .
C22 C 0.983(2) 0.3106(14) -0.0279(8) 0.069(5) Uani 1 1 d . . .
H22 H 1.0432 0.2619 -0.0358 0.082 Uiso 1 1 calc R . .
C23 C 0.9031(17) 0.3355(12) -0.0673(6) 0.049(4) Uani 1 1 d . . .
H23 H 0.9079 0.3055 -0.1029 0.059 Uiso 1 1 calc R . .
C24 C 0.812(2) 0.4058(15) -0.0566(7) 0.069(5) Uani 1 1 d . . .
H24 H 0.7544 0.4215 -0.0853 0.082 Uiso 1 1 calc R . .
C25 C 0.6832(16) 0.5546(12) 0.3619(6) 0.048(4) Uani 1 1 d . . .
C26 C 0.5519(17) 0.5217(13) 0.3616(7) 0.055(4) Uani 1 1 d . . .
H26 H 0.4935 0.5360 0.3328 0.066 Uiso 1 1 calc R . .
C27 C 0.506(2) 0.4665(15) 0.4050(8) 0.072(5) Uani 1 1 d . . .
C28 C 0.584(2) 0.4456(12) 0.4464(7) 0.057(5) Uani 1 1 d . . .
H28 H 0.5508 0.4063 0.4742 0.068 Uiso 1 1 calc R . .
C29 C 0.713(3) 0.481(2) 0.4489(10) 0.108(9) Uani 1 1 d . . .
H29 H 0.7665 0.4702 0.4799 0.130 Uiso 1 1 calc R . .
C30 C 0.7666(19) 0.5330(18) 0.4059(8) 0.084(7) Uani 1 1 d . . .
H30 H 0.8576 0.5534 0.4065 0.101 Uiso 1 1 calc R . .
C31 C 0.742(2) 0.6160(12) 0.3164(6) 0.051(4) Uani 1 1 d . . .
C32 C 0.3537(14) 0.4518(14) 0.4109(7) 0.106(8) Uiso 1 1 d G . .
C33 C 0.2654(19) 0.5121(11) 0.3850(6) 0.132(10) Uiso 1 1 d G . .
H33 H 0.2987 0.5663 0.3660 0.158 Uiso 1 1 calc R . .
N3 N 0.1273(18) 0.4914(12) 0.3877(6) 0.133(8) Uiso 1 1 d G . .
C34 C 0.0775(14) 0.4104(13) 0.4161(7) 0.117(10) Uani 1 1 d G . .
H34 H -0.0149 0.3965 0.4178 0.141 Uiso 1 1 calc R . .
C35 C 0.166(2) 0.3500(11) 0.4419(6) 0.098(7) Uiso 1 1 d G . .
H35 H 0.1325 0.2958 0.4609 0.118 Uiso 1 1 calc R . .
C36 C 0.3039(18) 0.3707(13) 0.4393(7) 0.140(11) Uani 1 1 d G . .
H36 H 0.3630 0.3304 0.4566 0.168 Uiso 1 1 calc R . .
C37 C 0.5652(16) 0.8471(13) 0.4114(6) 0.050(4) Uani 1 1 d . . .
C38 C 0.6640(19) 0.9220(14) 0.4275(6) 0.062(5) Uani 1 1 d . . .
H38 H 0.7148 0.9508 0.4000 0.075 Uiso 1 1 calc R . .
C39 C 0.6894(17) 0.9547(13) 0.4809(6) 0.053(4) Uani 1 1 d . . .
C40 C 0.616(2) 0.9092(13) 0.5214(7) 0.065(5) Uani 1 1 d . . .
H40 H 0.6308 0.9305 0.5586 0.078 Uiso 1 1 calc R . .
C41 C 0.522(2) 0.8323(15) 0.5069(7) 0.074(6) Uani 1 1 d . . .
H41 H 0.4744 0.8017 0.5349 0.089 Uiso 1 1 calc R . .
C42 C 0.4947(19) 0.7997(14) 0.4528(8) 0.063(5) Uani 1 1 d . . .
H42 H 0.4312 0.7472 0.4439 0.076 Uiso 1 1 calc R . .
C43 C 0.5441(18) 0.8191(13) 0.3519(6) 0.054(4) Uani 1 1 d . . .
C44 C 0.7925(19) 1.0357(14) 0.4962(7) 0.063(5) Uani 1 1 d . . .
C45 C 0.873(3) 1.076(2) 0.4598(12) 0.126(10) Uiso 1 1 d . . .
H45 H 0.8678 1.0493 0.4232 0.151 Uiso 1 1 calc R . .
C46 C 0.980(2) 1.1875(17) 0.5277(9) 0.086(6) Uiso 1 1 d . . .
H46 H 1.0505 1.2326 0.5403 0.103 Uiso 1 1 calc R . .
C47 C 0.896(3) 1.1555(18) 0.5624(9) 0.091(6) Uiso 1 1 d . . .
H47 H 0.8912 1.1885 0.5973 0.109 Uiso 1 1 calc R . .
C48 C 0.817(3) 1.077(2) 0.5494(9) 0.135(12) Uani 1 1 d . . .
H48 H 0.7732 1.0469 0.5782 0.162 Uiso 1 1 calc R . .
C49 C 0.8273(17) 0.9288(12) 0.1433(6) 0.051(4) Uani 1 1 d . . .
C50 C 0.7545(16) 0.9412(12) 0.0940(6) 0.047(4) Uani 1 1 d . . .
H50 H 0.6684 0.9108 0.0887 0.056 Uiso 1 1 calc R . .
C51 C 0.810(2) 0.9989(13) 0.0526(7) 0.059(5) Uani 1 1 d . . .
C52 C 0.9404(17) 1.0468(13) 0.0625(7) 0.053(4) Uani 1 1 d . . .
H52 H 0.9782 1.0863 0.0357 0.063 Uiso 1 1 calc R . .
C53 C 1.0126(18) 1.0353(14) 0.1118(7) 0.063(5) Uani 1 1 d . . .
H53 H 1.0980 1.0665 0.1179 0.076 Uiso 1 1 calc R . .
C54 C 0.955(2) 0.9763(13) 0.1519(7) 0.064(5) Uani 1 1 d . . .
H54 H 1.0019 0.9687 0.1850 0.077 Uiso 1 1 calc R . .
C55 C 0.7397(19) 1.0039(13) 0.0003(7) 0.062(5) Uani 1 1 d . . .
C56 C 0.677(2) 0.9231(14) -0.0296(9) 0.078(6) Uani 1 1 d . . .
H56 H 0.6818 0.8610 -0.0145 0.094 Uiso 1 1 calc R . .
C57 C 0.606(2) 1.0098(19) -0.0996(7) 0.072(6) Uani 1 1 d . . .
H57 H 0.5544 1.0130 -0.1320 0.087 Uiso 1 1 calc R . .
C58 C 0.673(2) 1.0980(17) -0.0779(8) 0.081(7) Uani 1 1 d . . .
H58 H 0.6741 1.1563 -0.0971 0.097 Uiso 1 1 calc R . .
C59 C 0.737(2) 1.0955(13) -0.0277(9) 0.075(6) Uani 1 1 d . . .
H59 H 0.7803 1.1536 -0.0113 0.090 Uiso 1 1 calc R . .
C60 C 0.7636(16) 0.8617(11) 0.1853(6) 0.044(4) Uani 1 1 d . . .
C61 C 1.3220(15) 1.0102(12) 0.2831(6) 0.047(4) Uani 1 1 d . . .
C62 C 1.4579(17) 1.0393(13) 0.2799(6) 0.053(4) Uani 1 1 d . . .
H62 H 1.5144 0.9980 0.2603 0.064 Uiso 1 1 calc R . .
C63 C 1.5109(16) 1.1289(12) 0.3055(6) 0.050(4) Uani 1 1 d . . .
C64 C 1.4254(19) 1.1891(14) 0.3357(7) 0.067(5) Uani 1 1 d . . .
H64 H 1.4587 1.2491 0.3535 0.081 Uiso 1 1 calc R . .
C65 C 1.285(2) 1.1574(13) 0.3388(7) 0.068(5) Uani 1 1 d . . .
H65 H 1.2273 1.1973 0.3589 0.082 Uiso 1 1 calc R . .
C66 C 1.2359(19) 1.0708(14) 0.3130(7) 0.066(5) Uani 1 1 d . . .
H66 H 1.1451 1.0511 0.3151 0.080 Uiso 1 1 calc R . .
C67 C 1.2720(16) 0.9096(12) 0.2567(6) 0.045(4) Uani 1 1 d . . .
C68 C 1.6573(18) 1.1556(12) 0.3046(6) 0.054(4) Uani 1 1 d . . .
C69 C 1.751(2) 1.0855(15) 0.2996(7) 0.067(5) Uani 1 1 d . . .
H69 H 1.7182 1.0188 0.2961 0.080 Uiso 1 1 calc R . .
C70 C 1.929(3) 1.1985(18) 0.3051(8) 0.090(6) Uiso 1 1 d . . .
H70 H 2.0210 1.2136 0.3045 0.108 Uiso 1 1 calc R . .
C71 C 1.845(3) 1.2761(19) 0.3120(8) 0.093(7) Uiso 1 1 d . . .
H71 H 1.8820 1.3415 0.3166 0.112 Uiso 1 1 calc R . .
C72 C 1.708(2) 1.2579(15) 0.3121(7) 0.068(5) Uani 1 1 d . . .
H72 H 1.6507 1.3097 0.3169 0.081 Uiso 1 1 calc R . .
N1 N 0.8148(16) 0.3914(12) 0.1826(7) 0.071(4) Uani 1 1 d . . .
N2 N 0.981(2) 0.3543(14) 0.0263(8) 0.099(6) Uani 1 1 d . . .
N4 N 0.971(3) 1.158(2) 0.4738(12) 0.164(11) Uiso 1 1 d . . .
N5 N 0.609(2) 0.9248(12) -0.0783(6) 0.082(5) Uani 1 1 d . . .
N6 N 1.8838(18) 1.1034(14) 0.2992(8) 0.088(5) Uani 1 1 d . . .
O1 O 0.3303(10) 0.6270(8) 0.2449(5) 0.055(3) Uani 1 1 d . . .
O2 O 0.1149(12) 0.5781(8) 0.2486(4) 0.054(3) Uani 1 1 d . . .
O3 O 0.4398(12) 0.7122(8) 0.1369(4) 0.060(3) Uani 1 1 d . . .
O4 O 0.6118(11) 0.6333(8) 0.1675(4) 0.052(3) Uani 1 1 d . . .
O5 O 0.6591(12) 0.6396(8) 0.2789(4) 0.056(3) Uani 1 1 d . . .
O6 O 0.8663(12) 0.6385(10) 0.3161(4) 0.067(3) Uani 1 1 d . . .
O7 O 0.6227(12) 0.8469(9) 0.3160(4) 0.057(3) Uani 1 1 d . . .
O8 O 0.4357(12) 0.7606(8) 0.3362(4) 0.059(3) Uani 1 1 d . . .
O9 O 0.8370(13) 0.8147(9) 0.2146(5) 0.063(3) Uani 1 1 d . . .
O10 O 0.6397(10) 0.8585(8) 0.1882(4) 0.050(3) Uani 1 1 d . . .
O11 O 1.1484(12) 0.8864(9) 0.2625(4) 0.062(3) Uani 1 1 d . . .
O12 O 1.3486(11) 0.8566(8) 0.2307(4) 0.056(3) Uani 1 1 d . . .
O1W O 0.8843(10) 0.6121(8) 0.1894(4) 0.053(3) Uani 1 1 d . . .
H1WA H 0.9209 0.5974 0.1602 0.063 Uiso 1 1 d R . .
H1WB H 0.8764 0.5635 0.2086 0.063 Uiso 1 1 d R . .
O2W O 1.1246(11) 0.7470(9) 0.1737(4) 0.058(3) Uani 1 1 d . . .
H2WA H 1.1750 0.7928 0.1636 0.070 Uiso 1 1 d R . .
H2WB H 1.0755 0.7235 0.1478 0.070 Uiso 1 1 d R . .
O3W O 0.9134(11) 0.8553(9) 0.3259(4) 0.063(3) Uani 1 1 d . . .
H3WA H 0.9548 0.8658 0.3558 0.075 Uiso 1 1 d R . .
H3WB H 0.8739 0.9047 0.3180 0.075 Uiso 1 1 d R . .
O4W O 1.1498(11) 0.7321(8) 0.3400(4) 0.057(3) Uani 1 1 d . . .
H4WA H 1.2258 0.7603 0.3396 0.069 Uiso 1 1 d R . .
H4WB H 1.1206 0.7343 0.3716 0.069 Uiso 1 1 d R . .

loop_
_atom_site_aniso_label
_atom_site_aniso_U_11
_atom_site_aniso_U_22
_atom_site_aniso_U_33
_atom_site_aniso_U_23
_atom_site_aniso_U_13
_atom_site_aniso_U_12
Gd1 0.0292(5) 0.0412(5) 0.0563(5) -0.0061(3) 0.0006(3) -0.0011(3)
Gd2 0.0289(5) 0.0482(5) 0.0479(5) -0.0040(3) -0.0007(3) -0.0016(4)
C1 0.044(11) 0.044(10) 0.062(10) -0.014(7) -0.003(7) -0.006(8)
C2 0.052(12) 0.050(11) 0.056(9) -0.004(7) -0.003(7) -0.006(8)
C3 0.031(9) 0.043(10) 0.066(10) 0.000(7) 0.001(7) -0.006(7)
C4 0.060(14) 0.033(10) 0.120(15) -0.017(9) -0.002(10) 0.009(9)
C5 0.035(12) 0.040(12) 0.19(2) -0.012(12) 0.019(12) -0.004(9)
C6 0.030(11) 0.068(14) 0.105(14) 0.000(10) -0.001(9) -0.007(9)
C7 0.042(12) 0.076(13) 0.048(9) -0.001(8) 0.000(7) 0.008(10)
C8 0.041(10) 0.037(9) 0.055(9) 0.005(6) -0.009(7) -0.002(7)
C9 0.040(12) 0.049(11) 0.106(14) 0.002(9) 0.011(9) 0.011(9)
C10 0.044(13) 0.084(16) 0.087(13) -0.021(11) 0.004(9) 0.008(11)
C11 0.075(17) 0.078(16) 0.119(16) -0.035(12) -0.018(12) 0.045(14)
C13 0.049(11) 0.055(11) 0.040(8) 0.000(7) -0.019(7) -0.031(8)
C12 0.041(12) 0.054(12) 0.113(15) -0.033(10) -0.004(9) 0.008(9)
C14 0.059(12) 0.052(11) 0.050(10) -0.010(7) -0.009(7) -0.006(9)
C15 0.063(13) 0.062(11) 0.044(10) -0.006(7) -0.002(8) -0.012(9)
C16 0.077(15) 0.091(15) 0.045(11) -0.021(9) 0.010(9) -0.032(12)
C17 0.090(17) 0.058(13) 0.065(12) 0.000(9) -0.013(10) -0.005(11)
C18 0.039(10) 0.055(11) 0.065(11) 0.000(8) -0.001(7) 0.000(8)
C19 0.028(9) 0.057(11) 0.057(10) -0.021(7) 0.009(7) -0.011(8)
C20 0.050(12) 0.060(11) 0.051(10) 0.006(8) 0.006(8) -0.006(9)
C21 0.096(17) 0.066(13) 0.054(11) -0.002(8) 0.023(10) 0.007(12)
C22 0.065(14) 0.064(13) 0.077(13) -0.012(9) 0.025(11) 0.003(10)
C23 0.043(10) 0.057(11) 0.043(9) -0.021(7) 0.007(7) -0.012(8)
C24 0.069(14) 0.085(14) 0.047(10) -0.024(9) 0.010(8) -0.012(11)
C25 0.032(10) 0.047(10) 0.063(10) -0.005(7) -0.002(7) -0.003(7)
C26 0.042(11) 0.062(11) 0.058(10) 0.006(8) -0.011(7) -0.015(8)
C27 0.056(14) 0.068(13) 0.090(15) 0.005(10) 0.001(11) -0.016(10)
C28 0.070(14) 0.041(10) 0.060(11) 0.017(7) 0.016(9) -0.012(9)
C29 0.09(2) 0.15(2) 0.086(16) 0.042(14) -0.017(13) -0.053(17)
C30 0.025(11) 0.14(2) 0.087(14) 0.023(12) -0.011(9) -0.023(11)
C31 0.061(13) 0.051(10) 0.040(9) -0.003(7) -0.001(8) 0.002(9)
C34 0.10(2) 0.13(2) 0.115(19) 0.007(15) 0.012(15) -0.072(18)
C36 0.14(3) 0.11(2) 0.17(3) 0.034(19) 0.00(2) -0.03(2)
C37 0.026(9) 0.069(12) 0.054(9) -0.002(7) -0.004(6) -0.001(8)
C38 0.055(12) 0.083(14) 0.047(10) 0.000(8) -0.003(8) -0.002(10)
C39 0.040(11) 0.069(12) 0.048(10) -0.008(8) -0.003(7) -0.002(9)
C40 0.084(15) 0.054(12) 0.052(10) -0.011(8) -0.011(9) -0.006(10)
C41 0.105(18) 0.075(14) 0.041(10) 0.013(8) -0.005(10) -0.004(12)
C42 0.043(12) 0.060(12) 0.089(13) 0.025(9) 0.001(9) -0.002(9)
C43 0.053(12) 0.057(11) 0.051(10) -0.012(7) 0.014(8) -0.001(9)
C44 0.054(13) 0.066(12) 0.066(11) -0.008(8) 0.003(8) -0.017(9)
C48 0.19(3) 0.12(2) 0.082(16) -0.035(14) 0.022(17) -0.08(2)
C49 0.048(11) 0.051(10) 0.052(10) -0.015(7) 0.014(7) -0.014(8)
C50 0.032(10) 0.060(11) 0.049(9) 0.010(7) 0.001(7) -0.002(8)
C51 0.063(13) 0.059(12) 0.054(10) -0.005(8) -0.001(8) 0.012(10)
C52 0.037(10) 0.055(11) 0.064(11) 0.002(7) 0.002(7) -0.005(8)
C53 0.035(11) 0.089(14) 0.063(11) 0.013(9) 0.010(8) -0.026(9)
C54 0.060(14) 0.057(12) 0.075(12) -0.002(8) -0.003(9) 0.006(10)
C55 0.061(13) 0.060(12) 0.068(12) 0.015(9) 0.015(9) 0.014(10)
C56 0.061(15) 0.048(12) 0.120(17) -0.003(10) -0.033(12) -0.021(10)
C57 0.046(12) 0.111(19) 0.061(11) 0.009(11) -0.016(8) 0.022(12)
C58 0.103(19) 0.091(17) 0.055(12) 0.034(10) 0.032(11) 0.015(14)
C59 0.082(16) 0.028(10) 0.110(16) -0.002(9) 0.002(12) -0.023(9)
C60 0.034(10) 0.044(9) 0.052(9) 0.000(7) -0.005(7) -0.004(7)
C61 0.027(9) 0.060(11) 0.053(9) 0.004(7) 0.001(6) -0.002(7)
C62 0.046(11) 0.057(11) 0.055(10) -0.007(7) 0.008(7) -0.005(8)
C63 0.029(9) 0.044(10) 0.074(10) 0.003(7) -0.005(7) -0.005(7)
C64 0.057(13) 0.061(12) 0.081(12) -0.028(9) -0.003(9) 0.008(10)
C65 0.066(14) 0.048(11) 0.089(13) -0.022(9) 0.006(10) 0.018(10)
C66 0.041(12) 0.068(13) 0.088(13) -0.017(10) 0.007(9) 0.005(9)
C67 0.031(10) 0.046(10) 0.056(9) -0.002(7) -0.003(7) -0.009(7)
C68 0.056(12) 0.041(10) 0.061(10) 0.000(7) 0.002(8) -0.013(8)
C69 0.054(14) 0.063(13) 0.083(13) -0.001(9) 0.003(9) 0.000(10)
C72 0.051(13) 0.070(13) 0.080(12) 0.003(9) 0.000(9) -0.006(10)
N1 0.044(10) 0.058(10) 0.110(12) -0.011(8) 0.004(8) 0.005(8)
N2 0.106(17) 0.075(13) 0.117(15) -0.004(10) 0.034(12) 0.008(12)
N5 0.123(17) 0.048(10) 0.070(10) -0.005(7) -0.034(10) 0.002(10)
N6 0.038(11) 0.081(13) 0.144(16) -0.002(10) -0.007(9) -0.003(9)
O1 0.018(6) 0.053(7) 0.090(8) -0.010(5) -0.002(5) -0.018(5)
O2 0.050(8) 0.051(7) 0.060(6) -0.001(5) 0.003(5) 0.010(6)
O3 0.062(9) 0.051(7) 0.065(7) -0.011(5) 0.004(5) 0.006(6)
O4 0.036(7) 0.060(7) 0.061(7) -0.004(5) -0.007(5) 0.012(6)
O5 0.051(8) 0.049(7) 0.067(7) 0.004(5) 0.006(6) -0.005(6)
O6 0.036(8) 0.101(10) 0.063(7) 0.018(6) 0.008(5) -0.015(7)
O7 0.046(8) 0.063(8) 0.061(7) -0.015(5) -0.009(5) 0.005(6)
O8 0.055(8) 0.057(8) 0.061(7) -0.004(5) 0.001(5) -0.027(6)
O9 0.059(9) 0.056(8) 0.075(8) 0.003(6) -0.002(6) 0.011(7)
O10 0.020(6) 0.070(8) 0.060(7) 0.006(5) 0.004(4) -0.010(5)
O11 0.048(8) 0.063(8) 0.073(8) -0.013(5) 0.010(6) -0.011(6)
O12 0.040(7) 0.042(7) 0.084(7) -0.022(5) -0.007(5) 0.005(5)
O1W 0.040(7) 0.051(7) 0.066(7) -0.010(5) 0.007(5) -0.002(5)
O2W 0.041(7) 0.071(8) 0.060(7) -0.008(5) -0.003(5) -0.016(6)
O3W 0.028(7) 0.087(9) 0.072(7) -0.015(6) -0.018(5) 0.017(6)
O4W 0.049(8) 0.064(8) 0.057(6) -0.005(5) 0.002(5) 0.000(6)

loop_
_atom_type_symbol
_atom_type_description
_atom_type_scat_dispersion_real
_atom_type_scat_dispersion_imag
_atom_type_scat_source
C C 0.0033 0.0016 'International Tables Vol C Tables 4.2.6.8 and 6.1.1.4'
H H 0.0000 0.0000 'International Tables Vol C Tables 4.2.6.8 and 6.1.1.4'
N N 0.0061 0.0033 'International Tables Vol C Tables 4.2.6.8 and 6.1.1.4'
O O 0.0106 0.0060 'International Tables Vol C Tables 4.2.6.8 and 6.1.1.4'
Gd Gd -0.1653 3.9035 'International Tables Vol C Tables 4.2.6.8 and 6.1.1.4'

loop_
_geom_angle_atom_site_label_1
_geom_angle_atom_site_label_2
_geom_angle_atom_site_label_3
_geom_angle
_geom_angle_site_symmetry_1
_geom_angle_site_symmetry_3
_geom_angle_publ_flag
O5 Gd1 O1 93.2(4) . . ?
O5 Gd1 O12 159.0(4) . 1_455 ?
O1 Gd1 O12 84.4(4) . 1_455 ?
O5 Gd1 O10 107.8(4) . . ?
O1 Gd1 O10 151.4(4) . . ?
O12 Gd1 O10 82.6(4) 1_455 . ?
O5 Gd1 O4 69.8(4) . . ?
O1 Gd1 O4 91.6(4) . . ?
O12 Gd1 O4 131.1(4) 1_455 . ?
O10 Gd1 O4 78.2(4) . . ?
O5 Gd1 O7 75.0(4) . . ?
O1 Gd1 O7 126.0(4) . . ?
O12 Gd1 O7 89.5(4) 1_455 . ?
O10 Gd1 O7 79.3(4) . . ?
O4 Gd1 O7 129.3(4) . . ?
O5 Gd1 O8 81.2(4) . . ?
O1 Gd1 O8 73.7(4) . . ?
O12 Gd1 O8 78.1(4) 1_455 . ?
O10 Gd1 O8 127.6(4) . . ?
O4 Gd1 O8 146.7(4) . . ?
O7 Gd1 O8 52.6(4) . . ?
O5 Gd1 O3 121.4(4) . . ?
O1 Gd1 O3 79.5(4) . . ?
O12 Gd1 O3 78.8(4) 1_455 . ?
O10 Gd1 O3 73.0(4) . . ?
O4 Gd1 O3 52.7(3) . . ?
O7 Gd1 O3 151.1(4) . . ?
O8 Gd1 O3 146.0(4) . . ?
O5 Gd1 C19 95.9(5) . . ?
O1 Gd1 C19 87.4(4) . . ?
O12 Gd1 C19 104.9(5) 1_455 . ?
O10 Gd1 C19 71.6(4) . . ?
O4 Gd1 C19 26.3(4) . . ?
O7 Gd1 C19 145.2(4) . . ?
O8 Gd1 C19 160.6(4) . . ?
O3 Gd1 C19 26.6(4) . . ?
O5 Gd1 C43 74.8(4) . . ?
O1 Gd1 C43 100.7(5) . . ?
O12 Gd1 C43 85.1(4) 1_455 . ?
O10 Gd1 C43 103.4(4) . . ?
O4 Gd1 C43 143.0(4) . . ?
O7 Gd1 C43 25.3(4) . . ?
O8 Gd1 C43 27.4(4) . . ?
O3 Gd1 C43 163.8(4) . . ?
C19 Gd1 C43 167.8(5) . . ?
O9 Gd2 O6 96.9(4) . . ?
O9 Gd2 O2W 86.0(4) . . ?
O6 Gd2 O2W 151.0(4) . . ?
O9 Gd2 O2 140.0(4) . 1_655 ?
O6 Gd2 O2 82.1(4) . 1_655 ?
O2W Gd2 O2 77.5(4) . 1_655 ?
O9 Gd2 O4W 144.1(4) . . ?
O6 Gd2 O4W 79.4(4) . . ?
O2W Gd2 O4W 114.4(4) . . ?
O2 Gd2 O4W 75.4(4) 1_655 . ?
O9 Gd2 O11 89.1(4) . . ?
O6 Gd2 O11 138.8(4) . . ?
O2W Gd2 O11 69.9(4) . . ?
O2 Gd2 O11 117.8(4) 1_655 . ?
O4W Gd2 O11 72.5(4) . . ?
O9 Gd2 O1W 71.6(4) . . ?
O6 Gd2 O1W 78.5(4) . . ?
O2W Gd2 O1W 75.1(4) . . ?
O2 Gd2 O1W 68.9(4) 1_655 . ?
O4W Gd2 O1W 140.1(4) . . ?
O11 Gd2 O1W 141.0(4) . . ?
O9 Gd2 O3W 70.1(4) . . ?
O6 Gd2 O3W 73.5(4) . . ?
O2W Gd2 O3W 133.5(4) . . ?
O2 Gd2 O3W 144.2(4) 1_655 . ?
O4W Gd2 O3W 74.6(3) . . ?
O11 Gd2 O3W 70.4(4) . . ?
O1W Gd2 O3W 128.7(3) . . ?
C6 C1 C2 119.2(16) . . ?
C6 C1 C7 121.6(16) . . ?
C2 C1 C7 119.2(16) . . ?
C1 C2 C3 121.8(16) . . ?
C1 C2 H2 119.1 . . ?
C3 C2 H2 119.1 . . ?
C4 C3 C2 117.1(15) . . ?
C4 C3 C8 121.8(14) . . ?
C2 C3 C8 121.1(15) . . ?
C3 C4 C5 121.0(16) . . ?
C3 C4 H4 119.5 . . ?
C5 C4 H4 119.5 . . ?
C4 C5 C6 120.5(18) . . ?
C4 C5 H5 119.7 . . ?
C6 C5 H5 119.7 . . ?
C1 C6 C5 120.2(18) . . ?
C1 C6 H6 119.9 . . ?
C5 C6 H6 119.9 . . ?
O2 C7 O1 123.7(16) . . ?
O2 C7 C1 118.9(17) . . ?
O1 C7 C1 117.5(15) . . ?
C12 C8 C9 115.2(16) . . ?
C12 C8 C3 123.5(15) . . ?
C9 C8 C3 121.3(14) . . ?
N1 C9 C8 128.2(16) . . ?
N1 C9 H9 115.9 . . ?
C8 C9 H9 115.9 . . ?
N1 C10 C11 124.6(18) . . ?
N1 C10 H10 117.7 . . ?
C11 C10 H10 117.7 . . ?
C12 C11 C10 117.5(17) . . ?
C12 C11 H11 121.2 . . ?
C10 C11 H11 121.2 . . ?
C18 C13 C14 119.8(14) . . ?
C18 C13 C19 122.7(17) . . ?
C14 C13 C19 117.5(14) . . ?
C8 C12 C11 121.2(19) . . ?
C8 C12 H12 119.4 . . ?
C11 C12 H12 119.4 . . ?
C15 C14 C13 120.4(16) . . ?
C15 C14 H14 119.8 . . ?
C13 C14 H14 119.8 . . ?
C16 C15 C14 117.3(18) . . ?
C16 C15 C20 121.1(15) . . ?
C14 C15 C20 121.6(16) . . ?
C15 C16 C17 124.1(16) . . ?
C15 C16 H16 118.0 . . ?
C17 C16 H16 118.0 . . ?
C18 C17 C16 115.3(17) . . ?
C18 C17 H17 122.3 . . ?
C16 C17 H17 122.3 . . ?
C13 C18 C17 123.0(18) . . ?
C13 C18 H18 118.5 . . ?
C17 C18 H18 118.5 . . ?
O4 C19 O3 123.0(13) . . ?
O4 C19 C13 119.3(14) . . ?
O3 C19 C13 117.6(15) . . ?
O4 C19 Gd1 59.8(7) . . ?
O3 C19 Gd1 63.9(7) . . ?
C13 C19 Gd1 167.4(11) . . ?
C24 C20 C21 116.6(18) . . ?
C24 C20 C15 123.0(17) . . ?
C21 C20 C15 120.4(15) . . ?
N2 C21 C20 121.0(16) . . ?
N2 C21 H21 119.5 . . ?
C20 C21 H21 119.5 . . ?
C23 C22 N2 122.4(18) . . ?
C23 C22 H22 118.8 . . ?
N2 C22 H22 118.8 . . ?
C22 C23 C24 120.0(14) . . ?
C22 C23 H23 120.0 . . ?
C24 C23 H23 120.0 . . ?
C20 C24 C23 122.8(18) . . ?
C20 C24 H24 118.6 . . ?
C23 C24 H24 118.6 . . ?
C26 C25 C30 118.9(16) . . ?
C26 C25 C31 122.3(15) . . ?
C30 C25 C31 118.8(16) . . ?
C25 C26 C27 118.8(16) . . ?
C25 C26 H26 120.6 . . ?
C27 C26 H26 120.6 . . ?
C28 C27 C26 122.5(19) . . ?
C28 C27 C32 118.7(18) . . ?
C26 C27 C32 117.2(18) . . ?
C27 C28 C29 119.9(18) . . ?
C27 C28 H28 120.1 . . ?
C29 C28 H28 120.1 . . ?
C28 C29 C30 121(2) . . ?
C28 C29 H29 119.7 . . ?
C30 C29 H29 119.7 . . ?
C25 C30 C29 119.1(19) . . ?
C25 C30 H30 120.4 . . ?
C29 C30 H30 120.4 . . ?
O6 C31 O5 123.6(16) . . ?
O6 C31 C25 120.1(15) . . ?
O5 C31 C25 116.3(16) . . ?
C33 C32 C36 120.0 . . ?
C33 C32 C27 121.7(15) . . ?
C36 C32 C27 118.1(15) . . ?
N3 C33 C32 120.0 . . ?
N3 C33 H33 120.0 . . ?
C32 C33 H33 120.0 . . ?
C33 N3 C34 120.0 . . ?
C35 C34 N3 120.0 . . ?
C35 C34 H34 120.0 . . ?
N3 C34 H34 120.0 . . ?
C34 C35 C36 120.0 . . ?
C34 C35 H35 120.0 . . ?
C36 C35 H35 120.0 . . ?
C35 C36 C32 120.0 . . ?
C35 C36 H36 120.0 . . ?
C32 C36 H36 120.0 . . ?
C42 C37 C38 118.3(15) . . ?
C42 C37 C43 123.0(17) . . ?
C38 C37 C43 118.6(15) . . ?
C39 C38 C37 123.3(17) . . ?
C39 C38 H38 118.3 . . ?
C37 C38 H38 118.3 . . ?
C38 C39 C40 117.8(18) . . ?
C38 C39 C44 121.8(16) . . ?
C40 C39 C44 120.5(14) . . ?
C41 C40 C39 120.2(15) . . ?
C41 C40 H40 119.9 . . ?
C39 C40 H40 119.9 . . ?
C42 C41 C40 122.1(18) . . ?
C42 C41 H41 119.0 . . ?
C40 C41 H41 119.0 . . ?
C41 C42 C37 118.2(19) . . ?
C41 C42 H42 120.9 . . ?
C37 C42 H42 120.9 . . ?
O7 C43 O8 118.9(13) . . ?
O7 C43 C37 123.1(16) . . ?
O8 C43 C37 118.1(14) . . ?
O7 C43 Gd1 59.1(8) . . ?
O8 C43 Gd1 60.2(7) . . ?
C37 C43 Gd1 173.2(12) . . ?
C45 C44 C48 112(2) . . ?
C45 C44 C39 123(2) . . ?
C48 C44 C39 124.7(18) . . ?
C44 C45 N4 123(3) . . ?
C44 C45 H45 118.3 . . ?
N4 C45 H45 118.3 . . ?
C47 C46 N4 122(3) . . ?
C47 C46 H46 119.1 . . ?
N4 C46 H46 119.1 . . ?
C46 C47 C48 120(2) . . ?
C46 C47 H47 119.9 . . ?
C48 C47 H47 119.9 . . ?
C47 C48 C44 125(2) . . ?
C47 C48 H48 117.4 . . ?
C44 C48 H48 117.4 . . ?
C54 C49 C50 119.8(15) . . ?
C54 C49 C60 122.3(16) . . ?
C50 C49 C60 117.9(15) . . ?
C51 C50 C49 120.6(16) . . ?
C51 C50 H50 119.7 . . ?
C49 C50 H50 119.7 . . ?
C50 C51 C52 118.4(15) . . ?
C50 C51 C55 120.2(18) . . ?
C52 C51 C55 121.3(17) . . ?
C53 C52 C51 121.0(16) . . ?
C53 C52 H52 119.5 . . ?
C51 C52 H52 119.5 . . ?
C54 C53 C52 119.0(17) . . ?
C54 C53 H53 120.5 . . ?
C52 C53 H53 120.5 . . ?
C49 C54 C53 121.2(17) . . ?
C49 C54 H54 119.4 . . ?
C53 C54 H54 119.4 . . ?
C56 C55 C59 113.5(18) . . ?
C56 C55 C51 124.7(17) . . ?
C59 C55 C51 121.7(18) . . ?
N5 C56 C55 126.5(19) . . ?
N5 C56 H56 116.8 . . ?
C55 C56 H56 116.8 . . ?
N5 C57 C58 125.2(17) . . ?
N5 C57 H57 117.4 . . ?
C58 C57 H57 117.4 . . ?
C59 C58 C57 117.3(17) . . ?
C59 C58 H58 121.4 . . ?
C57 C58 H58 121.4 . . ?
C58 C59 C55 120.7(18) . . ?
C58 C59 H59 119.6 . . ?
C55 C59 H59 119.6 . . ?
O9 C60 O10 123.9(15) . . ?
O9 C60 C49 118.8(15) . . ?
O10 C60 C49 117.3(14) . . ?
C62 C61 C66 120.2(16) . . ?
C62 C61 C67 118.6(14) . . ?
C66 C61 C67 121.1(15) . . ?
C63 C62 C61 121.2(15) . . ?
C63 C62 H62 119.4 . . ?
C61 C62 H62 119.4 . . ?
C62 C63 C64 118.7(16) . . ?
C62 C63 C68 120.3(15) . . ?
C64 C63 C68 120.8(15) . . ?
C63 C64 C65 119.5(16) . . ?
C63 C64 H64 120.3 . . ?
C65 C64 H64 120.3 . . ?
C66 C65 C64 120.5(16) . . ?
C66 C65 H65 119.7 . . ?
C64 C65 H65 119.7 . . ?
C65 C66 C61 120.0(18) . . ?
C65 C66 H66 120.0 . . ?
C61 C66 H66 120.0 . . ?
O12 C67 O11 123.9(14) . . ?
O12 C67 C61 120.6(14) . . ?
O11 C67 C61 115.4(13) . . ?
C69 C68 C72 116.6(18) . . ?
C69 C68 C63 122.6(16) . . ?
C72 C68 C63 120.8(16) . . ?
N6 C69 C68 126.1(19) . . ?
N6 C69 H69 116.9 . . ?
C68 C69 H69 116.9 . . ?
N6 C70 C71 123(3) . . ?
N6 C70 H70 118.4 . . ?
C71 C70 H70 118.4 . . ?
C70 C71 C72 121(2) . . ?
C70 C71 H71 119.7 . . ?
C72 C71 H71 119.7 . . ?
C71 C72 C68 117(2) . . ?
C71 C72 H72 121.4 . . ?
C68 C72 H72 121.4 . . ?
C10 N1 C9 113.4(17) . . ?
C21 N2 C22 117.2(19) . . ?
C46 N4 C45 115(3) . . ?
C57 N5 C56 116.5(17) . . ?
C70 N6 C69 116(2) . . ?
C7 O1 Gd1 170.1(10) . . ?
C7 O2 Gd2 130.9(12) . 1_455 ?
C19 O3 Gd1 89.5(9) . . ?
C19 O4 Gd1 93.9(8) . . ?
C31 O5 Gd1 155.2(10) . . ?
C31 O6 Gd2 134.1(11) . . ?
C43 O7 Gd1 95.7(10) . . ?
C43 O8 Gd1 92.4(8) . . ?
C60 O9 Gd2 169.3(12) . . ?
C60 O10 Gd1 124.3(10) . . ?
C67 O11 Gd2 135.6(10) . . ?
C67 O12 Gd1 145.1(11) . 1_655 ?
Gd2 O1W H1WA 118.2 . . ?
Gd2 O1W H1WB 98.9 . . ?
H1WA O1W H1WB 110.7 . . ?
Gd2 O2W H2WA 130.3 . . ?
Gd2 O2W H2WB 108.5 . . ?
H2WA O2W H2WB 110.7 . . ?
Gd2 O3W H3WA 116.5 . . ?
Gd2 O3W H3WB 125.7 . . ?
H3WA O3W H3WB 110.5 . . ?
Gd2 O4W H4WA 118.5 . . ?
Gd2 O4W H4WB 122.9 . . ?
H4WA O4W H4WB 110.8 . . ?

loop_
_geom_bond_atom_site_label_1
_geom_bond_atom_site_label_2
_geom_bond_distance
_geom_bond_site_symmetry_2
_geom_bond_publ_flag
Gd1 O5 2.301(12) . ?
Gd1 O1 2.308(11) . ?
Gd1 O12 2.324(11) 1_455 ?
Gd1 O10 2.365(10) . ?
Gd1 O4 2.434(10) . ?
Gd1 O7 2.487(10) . ?
Gd1 O8 2.505(10) . ?
Gd1 O3 2.523(10) . ?
Gd1 C19 2.809(13) . ?
Gd1 C43 2.885(15) . ?
Gd2 O9 2.337(12) . ?
Gd2 O6 2.360(11) . ?
Gd2 O2W 2.375(10) . ?
Gd2 O2 2.379(10) 1_655 ?
Gd2 O4W 2.412(10) . ?
Gd2 O11 2.435(12) . ?
Gd2 O1W 2.477(10) . ?
Gd2 O3W 2.502(10) . ?
C1 C6 1.35(2) . ?
C1 C2 1.39(2) . ?
C1 C7 1.48(2) . ?
C2 C3 1.41(2) . ?
C2 H2 0.9300 . ?
C3 C4 1.37(2) . ?
C3 C8 1.49(2) . ?
C4 C5 1.38(2) . ?
C4 H4 0.9300 . ?
C5 C6 1.39(3) . ?
C5 H5 0.9300 . ?
C6 H6 0.9300 . ?
C7 O2 1.247(19) . ?
C7 O1 1.26(2) . ?
C8 C12 1.35(2) . ?
C8 C9 1.38(2) . ?
C9 N1 1.35(2) . ?
C9 H9 0.9300 . ?
C10 N1 1.33(2) . ?
C10 C11 1.39(3) . ?
C10 H10 0.9300 . ?
C11 C12 1.39(3) . ?
C11 H11 0.9300 . ?
C13 C18 1.34(2) . ?
C13 C14 1.40(2) . ?
C13 C19 1.52(2) . ?
C12 H12 0.9300 . ?
C14 C15 1.37(2) . ?
C14 H14 0.9300 . ?
C15 C16 1.36(3) . ?
C15 C20 1.51(3) . ?
C16 C17 1.42(3) . ?
C16 H16 0.9300 . ?
C17 C18 1.36(2) . ?
C17 H17 0.9300 . ?
C18 H18 0.9300 . ?
C19 O4 1.246(19) . ?
C19 O3 1.258(18) . ?
C20 C24 1.37(2) . ?
C20 C21 1.40(3) . ?
C21 N2 1.39(2) . ?
C21 H21 0.9300 . ?
C22 C23 1.29(2) . ?
C22 N2 1.40(2) . ?
C22 H22 0.9300 . ?
C23 C24 1.36(2) . ?
C23 H23 0.9300 . ?
C24 H24 0.9300 . ?
C25 C26 1.35(2) . ?
C25 C30 1.38(2) . ?
C25 C31 1.52(2) . ?
C26 C27 1.38(2) . ?
C26 H26 0.9300 . ?
C27 C28 1.30(3) . ?
C27 C32 1.53(2) . ?
C28 C29 1.33(3) . ?
C28 H28 0.9300 . ?
C29 C30 1.38(3) . ?
C29 H29 0.9300 . ?
C30 H30 0.9300 . ?
C31 O6 1.26(2) . ?
C31 O5 1.272(19) . ?
C32 C33 1.3900 . ?
C32 C36 1.3900 . ?
C33 N3 1.3900 . ?
C33 H33 0.9300 . ?
N3 C34 1.3900 . ?
C34 C35 1.3900 . ?
C34 H34 0.9300 . ?
C35 C36 1.3900 . ?
C35 H35 0.9300 . ?
C36 H36 0.9300 . ?
C37 C42 1.39(2) . ?
C37 C38 1.39(2) . ?
C37 C43 1.47(2) . ?
C38 C39 1.35(2) . ?
C38 H38 0.9300 . ?
C39 C40 1.38(2) . ?
C39 C44 1.47(3) . ?
C40 C41 1.38(3) . ?
C40 H40 0.9300 . ?
C41 C42 1.37(2) . ?
C41 H41 0.9300 . ?
C42 H42 0.9300 . ?
C43 O7 1.238(19) . ?
C43 O8 1.33(2) . ?
C44 C45 1.32(3) . ?
C44 C48 1.38(3) . ?
C45 N4 1.45(4) . ?
C45 H45 0.9300 . ?
C46 C47 1.27(3) . ?
C46 N4 1.33(3) . ?
C46 H46 0.9300 . ?
C47 C48 1.29(3) . ?
C47 H47 0.9300 . ?
C48 H48 0.9300 . ?
C49 C54 1.39(2) . ?
C49 C50 1.40(2) . ?
C49 C60 1.52(2) . ?
C50 C51 1.40(2) . ?
C50 H50 0.9300 . ?
C51 C52 1.42(2) . ?
C51 C55 1.43(2) . ?
C52 C53 1.39(2) . ?
C52 H52 0.9300 . ?
C53 C54 1.40(2) . ?
C53 H53 0.9300 . ?
C54 H54 0.9300 . ?
C55 C56 1.38(2) . ?
C55 C59 1.44(2) . ?
C56 N5 1.34(2) . ?
C56 H56 0.9300 . ?
C57 N5 1.28(3) . ?
C57 C58 1.39(3) . ?
C57 H57 0.9300 . ?
C58 C59 1.36(3) . ?
C58 H58 0.9300 . ?
C59 H59 0.9300 . ?
C60 O9 1.229(18) . ?
C60 O10 1.236(18) . ?
C61 C62 1.39(2) . ?
C61 C66 1.40(2) . ?
C61 C67 1.51(2) . ?
C62 C63 1.39(2) . ?
C62 H62 0.9300 . ?
C63 C64 1.39(2) . ?
C63 C68 1.48(2) . ?
C64 C65 1.44(3) . ?
C64 H64 0.9300 . ?
C65 C66 1.34(2) . ?
C65 H65 0.9300 . ?
C66 H66 0.9300 . ?
C67 O12 1.230(17) . ?
C67 O11 1.263(18) . ?
C68 C69 1.36(2) . ?
C68 C72 1.43(2) . ?
C69 N6 1.33(2) . ?
C69 H69 0.9300 . ?
C70 N6 1.32(3) . ?
C70 C71 1.37(3) . ?
C70 H70 0.9300 . ?
C71 C72 1.37(3) . ?
C71 H71 0.9300 . ?
C72 H72 0.9300 . ?
O2 Gd2 2.379(10) 1_455 ?
O12 Gd1 2.324(11) 1_655 ?
O1W H1WA 0.8194 . ?
O1W H1WB 0.8206 . ?
O2W H2WA 0.8207 . ?
O2W H2WB 0.8202 . ?
O3W H3WA 0.8217 . ?
O3W H3WB 0.8194 . ?
O4W H4WA 0.8257 . ?
O4W H4WB 0.8204 . ?

loop_
_geom_torsion_atom_site_label_1
_geom_torsion_atom_site_label_2
_geom_torsion_atom_site_label_3
_geom_torsion_atom_site_label_4
_geom_torsion
_geom_torsion_site_symmetry_1
_geom_torsion_site_symmetry_2
_geom_torsion_site_symmetry_3
_geom_torsion_site_symmetry_4
_geom_torsion_publ_flag
C6 C1 C2 C3 -2(2) . . . . ?
C7 C1 C2 C3 179.0(14) . . . . ?
C1 C2 C3 C4 2(2) . . . . ?
C1 C2 C3 C8 -177.6(14) . . . . ?
C2 C3 C4 C5 -4(3) . . . . ?
C8 C3 C4 C5 175.8(18) . . . . ?
C3 C4 C5 C6 5(3) . . . . ?
C2 C1 C6 C5 3(3) . . . . ?
C7 C1 C6 C5 -177.9(17) . . . . ?
C4 C5 C6 C1 -5(3) . . . . ?
C6 C1 C7 O2 -4(2) . . . . ?
C2 C1 C7 O2 175.4(15) . . . . ?
C6 C1 C7 O1 175.2(16) . . . . ?
C2 C1 C7 O1 -5(2) . . . . ?
C4 C3 C8 C12 10(3) . . . . ?
C2 C3 C8 C12 -170.5(16) . . . . ?
C4 C3 C8 C9 -171.0(17) . . . . ?
C2 C3 C8 C9 9(2) . . . . ?
C12 C8 C9 N1 1(3) . . . . ?
C3 C8 C9 N1 -178.2(17) . . . . ?
N1 C10 C11 C12 -1(3) . . . . ?
C9 C8 C12 C11 0(3) . . . . ?
C3 C8 C12 C11 179.5(18) . . . . ?
C10 C11 C12 C8 0(3) . . . . ?
C18 C13 C14 C15 3(3) . . . . ?
C19 C13 C14 C15 -179.2(15) . . . . ?
C13 C14 C15 C16 -2(3) . . . . ?
C13 C14 C15 C20 179.1(16) . . . . ?
C14 C15 C16 C17 1(3) . . . . ?
C20 C15 C16 C17 180.0(18) . . . . ?
C15 C16 C17 C18 -1(3) . . . . ?
C14 C13 C18 C17 -4(3) . . . . ?
C19 C13 C18 C17 178.6(16) . . . . ?
C16 C17 C18 C13 3(3) . . . . ?
C18 C13 C19 O4 -163.7(16) . . . . ?
C14 C13 C19 O4 19(2) . . . . ?
C18 C13 C19 O3 12(2) . . . . ?
C14 C13 C19 O3 -165.4(15) . . . . ?
C18 C13 C19 Gd1 -82(6) . . . . ?
C14 C13 C19 Gd1 101(6) . . . . ?
O5 Gd1 C19 O4 -6.0(10) . . . . ?
O1 Gd1 C19 O4 -98.9(10) . . . . ?
O12 Gd1 C19 O4 177.6(9) 1_455 . . . ?
O10 Gd1 C19 O4 100.8(10) . . . . ?
O7 Gd1 C19 O4 66.0(13) . . . . ?
O8 Gd1 C19 O4 -86.1(16) . . . . ?
O3 Gd1 C19 O4 -170.6(16) . . . . ?
C43 Gd1 C19 O4 33(3) . . . . ?
O5 Gd1 C19 O3 164.6(9) . . . . ?
O1 Gd1 C19 O3 71.7(10) . . . . ?
O12 Gd1 C19 O3 -11.9(10) 1_455 . . . ?
O10 Gd1 C19 O3 -88.6(10) . . . . ?
O4 Gd1 C19 O3 170.6(16) . . . . ?
O7 Gd1 C19 O3 -123.4(10) . . . . ?
O8 Gd1 C19 O3 84.5(17) . . . . ?
C43 Gd1 C19 O3 -156(2) . . . . ?
O5 Gd1 C19 C13 -95(6) . . . . ?
O1 Gd1 C19 C13 172(6) . . . . ?
O12 Gd1 C19 C13 88(6) 1_455 . . . ?
O10 Gd1 C19 C13 11(6) . . . . ?
O4 Gd1 C19 C13 -89(6) . . . . ?
O7 Gd1 C19 C13 -23(6) . . . . ?
O8 Gd1 C19 C13 -175(5) . . . . ?
O3 Gd1 C19 C13 100(6) . . . . ?
C43 Gd1 C19 C13 -56(7) . . . . ?
C16 C15 C20 C24 -20(3) . . . . ?
C14 C15 C20 C24 159.0(17) . . . . ?
C16 C15 C20 C21 160.0(18) . . . . ?
C14 C15 C20 C21 -21(3) . . . . ?
C24 C20 C21 N2 3(3) . . . . ?
C15 C20 C21 N2 -177.4(18) . . . . ?
N2 C22 C23 C24 -1(3) . . . . ?
C21 C20 C24 C23 -2(3) . . . . ?
C15 C20 C24 C23 177.8(17) . . . . ?
C22 C23 C24 C20 2(3) . . . . ?
C30 C25 C26 C27 -1(3) . . . . ?
C31 C25 C26 C27 -179.6(15) . . . . ?
C25 C26 C27 C28 1(3) . . . . ?
C25 C26 C27 C32 166.0(16) . . . . ?
C26 C27 C28 C29 2(3) . . . . ?
C32 C27 C28 C29 -163(2) . . . . ?
C27 C28 C29 C30 -5(4) . . . . ?
C26 C25 C30 C29 -2(3) . . . . ?
C31 C25 C30 C29 177(2) . . . . ?
C28 C29 C30 C25 5(4) . . . . ?
C26 C25 C31 O6 -174.6(15) . . . . ?
C30 C25 C31 O6 7(2) . . . . ?
C26 C25 C31 O5 3(2) . . . . ?
C30 C25 C31 O5 -175.3(16) . . . . ?
C28 C27 C32 C33 148.3(15) . . . . ?
C26 C27 C32 C33 -18(2) . . . . ?
C28 C27 C32 C36 -37(2) . . . . ?
C26 C27 C32 C36 157.3(14) . . . . ?
C36 C32 C33 N3 0.0 . . . . ?
C27 C32 C33 N3 174.8(16) . . . . ?
C32 C33 N3 C34 0.0 . . . . ?
C33 N3 C34 C35 0.0 . . . . ?
N3 C34 C35 C36 0.0 . . . . ?
C34 C35 C36 C32 0.0 . . . . ?
C33 C32 C36 C35 0.0 . . . . ?
C27 C32 C36 C35 -175.0(16) . . . . ?
C42 C37 C38 C39 -4(3) . . . . ?
C43 C37 C38 C39 178.5(15) . . . . ?
C37 C38 C39 C40 2(3) . . . . ?
C37 C38 C39 C44 -178.5(17) . . . . ?
C38 C39 C40 C41 1(3) . . . . ?
C44 C39 C40 C41 -178.9(18) . . . . ?
C39 C40 C41 C42 -1(3) . . . . ?
C40 C41 C42 C37 -1(3) . . . . ?
C38 C37 C42 C41 3(2) . . . . ?
C43 C37 C42 C41 -179.4(16) . . . . ?
C42 C37 C43 O7 -165.7(16) . . . . ?
C38 C37 C43 O7 12(3) . . . . ?
C42 C37 C43 O8 14(2) . . . . ?
C38 C37 C43 O8 -168.7(16) . . . . ?
C42 C37 C43 Gd1 -59(11) . . . . ?
C38 C37 C43 Gd1 118(10) . . . . ?
O5 Gd1 C43 O7 86.9(10) . . . . ?
O1 Gd1 C43 O7 177.3(9) . . . . ?
O12 Gd1 C43 O7 -99.3(10) 1_455 . . . ?
O10 Gd1 C43 O7 -18.2(10) . . . . ?
O4 Gd1 C43 O7 69.9(13) . . . . ?
O8 Gd1 C43 O7 -172.8(17) . . . . ?
O3 Gd1 C43 O7 -93.2(18) . . . . ?
C19 Gd1 C43 O7 46(3) . . . . ?
O5 Gd1 C43 O8 -100.3(10) . . . . ?
O1 Gd1 C43 O8 -9.9(10) . . . . ?
O12 Gd1 C43 O8 73.4(10) 1_455 . . . ?
O10 Gd1 C43 O8 154.6(9) . . . . ?
O4 Gd1 C43 O8 -117.3(10) . . . . ?
O7 Gd1 C43 O8 172.8(17) . . . . ?
O3 Gd1 C43 O8 79.6(19) . . . . ?
C19 Gd1 C43 O8 -141(2) . . . . ?
O5 Gd1 C43 C37 -23(10) . . . . ?
O1 Gd1 C43 C37 67(10) . . . . ?
O12 Gd1 C43 C37 150(10) 1_455 . . . ?
O10 Gd1 C43 C37 -128(10) . . . . ?
O4 Gd1 C43 C37 -40(11) . . . . ?
O7 Gd1 C43 C37 -110(11) . . . . ?
O8 Gd1 C43 C37 77(10) . . . . ?
O3 Gd1 C43 C37 157(10) . . . . ?
C19 Gd1 C43 C37 -64(11) . . . . ?
C38 C39 C44 C45 -6(3) . . . . ?
C40 C39 C44 C45 174(2) . . . . ?
C38 C39 C44 C48 175(2) . . . . ?
C40 C39 C44 C48 -5(3) . . . . ?
C48 C44 C45 N4 -4(4) . . . . ?
C39 C44 C45 N4 177(2) . . . . ?
N4 C46 C47 C48 16(4) . . . . ?
C46 C47 C48 C44 -15(5) . . . . ?
C45 C44 C48 C47 9(5) . . . . ?
C39 C44 C48 C47 -172(3) . . . . ?
C54 C49 C50 C51 2(2) . . . . ?
C60 C49 C50 C51 -177.5(14) . . . . ?
C49 C50 C51 C52 -2(2) . . . . ?
C49 C50 C51 C55 174.4(15) . . . . ?
C50 C51 C52 C53 1(2) . . . . ?
C55 C51 C52 C53 -175.1(16) . . . . ?
C51 C52 C53 C54 0(3) . . . . ?
C50 C49 C54 C53 -1(2) . . . . ?
C60 C49 C54 C53 178.1(15) . . . . ?
C52 C53 C54 C49 0(3) . . . . ?
C50 C51 C55 C56 -44(3) . . . . ?
C52 C51 C55 C56 132(2) . . . . ?
C50 C51 C55 C59 140.9(18) . . . . ?
C52 C51 C55 C59 -43(2) . . . . ?
C59 C55 C56 N5 -5(3) . . . . ?
C51 C55 C56 N5 179(2) . . . . ?
N5 C57 C58 C59 -6(3) . . . . ?
C57 C58 C59 C55 3(3) . . . . ?
C56 C55 C59 C58 2(3) . . . . ?
C51 C55 C59 C58 178.2(18) . . . . ?
C54 C49 C60 O9 -31(2) . . . . ?
C50 C49 C60 O9 148.5(15) . . . . ?
C54 C49 C60 O10 148.8(15) . . . . ?
C50 C49 C60 O10 -32(2) . . . . ?
C66 C61 C62 C63 -1(3) . . . . ?
C67 C61 C62 C63 -177.0(14) . . . . ?
C61 C62 C63 C64 1(2) . . . . ?
C61 C62 C63 C68 176.3(15) . . . . ?
C62 C63 C64 C65 -1(3) . . . . ?
C68 C63 C64 C65 -175.8(16) . . . . ?
C63 C64 C65 C66 0(3) . . . . ?
C64 C65 C66 C61 0(3) . . . . ?
C62 C61 C66 C65 0(3) . . . . ?
C67 C61 C66 C65 176.1(17) . . . . ?
C62 C61 C67 O12 -3(2) . . . . ?
C66 C61 C67 O12 -179.5(16) . . . . ?
C62 C61 C67 O11 178.0(14) . . . . ?
C66 C61 C67 O11 2(2) . . . . ?
C62 C63 C68 C69 -26(2) . . . . ?
C64 C63 C68 C69 149.0(18) . . . . ?
C62 C63 C68 C72 157.4(16) . . . . ?
C64 C63 C68 C72 -28(2) . . . . ?
C72 C68 C69 N6 -2(3) . . . . ?
C63 C68 C69 N6 -179.1(18) . . . . ?
N6 C70 C71 C72 -1(3) . . . . ?
C70 C71 C72 C68 0(3) . . . . ?
C69 C68 C72 C71 2(3) . . . . ?
C63 C68 C72 C71 178.5(16) . . . . ?
C11 C10 N1 C9 2(3) . . . . ?
C8 C9 N1 C10 -2(3) . . . . ?
C20 C21 N2 C22 -2(3) . . . . ?
C23 C22 N2 C21 1(3) . . . . ?
C47 C46 N4 C45 -10(4) . . . . ?
C44 C45 N4 C46 5(4) . . . . ?
C58 C57 N5 C56 4(3) . . . . ?
C55 C56 N5 C57 2(4) . . . . ?
C71 C70 N6 C69 1(3) . . . . ?
C68 C69 N6 C70 1(3) . . . . ?
O2 C7 O1 Gd1 -121(6) . . . . ?
C1 C7 O1 Gd1 60(7) . . . . ?
O5 Gd1 O1 C7 -100(7) . . . . ?
O12 Gd1 O1 C7 101(7) 1_455 . . . ?
O10 Gd1 O1 C7 38(7) . . . . ?
O4 Gd1 O1 C7 -30(7) . . . . ?
O7 Gd1 O1 C7 -174(6) . . . . ?
O8 Gd1 O1 C7 180(100) . . . . ?
O3 Gd1 O1 C7 21(7) . . . . ?
C19 Gd1 O1 C7 -4(7) . . . . ?
C43 Gd1 O1 C7 -175(7) . . . . ?
O1 C7 O2 Gd2 14(2) . . . 1_455 ?
C1 C7 O2 Gd2 -166.5(10) . . . 1_455 ?
O4 C19 O3 Gd1 9.7(17) . . . . ?
C13 C19 O3 Gd1 -166.0(12) . . . . ?
O5 Gd1 O3 C19 -18.1(11) . . . . ?
O1 Gd1 O3 C19 -105.4(10) . . . . ?
O12 Gd1 O3 C19 168.3(10) 1_455 . . . ?
O10 Gd1 O3 C19 82.7(10) . . . . ?
O4 Gd1 O3 C19 -5.2(9) . . . . ?
O7 Gd1 O3 C19 100.4(11) . . . . ?
O8 Gd1 O3 C19 -143.8(10) . . . . ?
C43 Gd1 O3 C19 162.1(15) . . . . ?
O3 C19 O4 Gd1 -10.1(17) . . . . ?
C13 C19 O4 Gd1 165.5(12) . . . . ?
O5 Gd1 O4 C19 173.6(11) . . . . ?
O1 Gd1 O4 C19 80.9(10) . . . . ?
O12 Gd1 O4 C19 -3.1(12) 1_455 . . . ?
O10 Gd1 O4 C19 -72.2(10) . . . . ?
O7 Gd1 O4 C19 -137.6(9) . . . . ?
O8 Gd1 O4 C19 142.9(9) . . . . ?
O3 Gd1 O4 C19 5.3(9) . . . . ?
C43 Gd1 O4 C19 -168.9(10) . . . . ?
O6 C31 O5 Gd1 -89(3) . . . . ?
C25 C31 O5 Gd1 93(3) . . . . ?
O1 Gd1 O5 C31 -117(3) . . . . ?
O12 Gd1 O5 C31 -34(3) 1_455 . . . ?
O10 Gd1 O5 C31 83(3) . . . . ?
O4 Gd1 O5 C31 153(3) . . . . ?
O7 Gd1 O5 C31 10(3) . . . . ?
O8 Gd1 O5 C31 -44(3) . . . . ?
O3 Gd1 O5 C31 164(3) . . . . ?
C19 Gd1 O5 C31 156(3) . . . . ?
C43 Gd1 O5 C31 -16(3) . . . . ?
O5 C31 O6 Gd2 3(3) . . . . ?
C25 C31 O6 Gd2 -179.1(10) . . . . ?
O9 Gd2 O6 C31 17.2(16) . . . . ?
O2W Gd2 O6 C31 -76.9(18) . . . . ?
O2 Gd2 O6 C31 -122.4(15) 1_655 . . . ?
O4W Gd2 O6 C31 161.1(16) . . . . ?
O11 Gd2 O6 C31 113.8(15) . . . . ?
O1W Gd2 O6 C31 -52.4(15) . . . . ?
O3W Gd2 O6 C31 84.1(15) . . . . ?
O8 C43 O7 Gd1 -7.2(16) . . . . ?
C37 C43 O7 Gd1 172.4(14) . . . . ?
O5 Gd1 O7 C43 -86.1(10) . . . . ?
O1 Gd1 O7 C43 -3.3(11) . . . . ?
O12 Gd1 O7 C43 79.5(10) 1_455 . . . ?
O10 Gd1 O7 C43 162.0(10) . . . . ?
O4 Gd1 O7 C43 -133.0(10) . . . . ?
O8 Gd1 O7 C43 4.2(10) . . . . ?
O3 Gd1 O7 C43 144.9(10) . . . . ?
C19 Gd1 O7 C43 -164.6(11) . . . . ?
O7 C43 O8 Gd1 7.1(16) . . . . ?
C37 C43 O8 Gd1 -172.5(13) . . . . ?
O5 Gd1 O8 C43 73.9(10) . . . . ?
O1 Gd1 O8 C43 169.8(10) . . . . ?
O12 Gd1 O8 C43 -102.6(10) 1_455 . . . ?
O10 Gd1 O8 C43 -31.8(11) . . . . ?
O4 Gd1 O8 C43 102.9(11) . . . . ?
O7 Gd1 O8 C43 -3.9(9) . . . . ?
O3 Gd1 O8 C43 -150.6(9) . . . . ?
C19 Gd1 O8 C43 156.5(14) . . . . ?
O10 C60 O9 Gd2 163(5) . . . . ?
C49 C60 O9 Gd2 -18(7) . . . . ?
O6 Gd2 O9 C60 -163(6) . . . . ?
O2W Gd2 O9 C60 -12(6) . . . . ?
O2 Gd2 O9 C60 -77(6) 1_655 . . . ?
O4W Gd2 O9 C60 116(6) . . . . ?
O11 Gd2 O9 C60 58(6) . . . . ?
O1W Gd2 O9 C60 -87(6) . . . . ?
O3W Gd2 O9 C60 127(6) . . . . ?
O9 C60 O10 Gd1 -12(2) . . . . ?
C49 C60 O10 Gd1 168.9(9) . . . . ?
O5 Gd1 O10 C60 0.6(12) . . . . ?
O1 Gd1 O10 C60 -134.5(11) . . . . ?
O12 Gd1 O10 C60 161.8(12) 1_455 . . . ?
O4 Gd1 O10 C60 -63.4(11) . . . . ?
O7 Gd1 O10 C60 70.9(11) . . . . ?
O8 Gd1 O10 C60 93.1(12) . . . . ?
O3 Gd1 O10 C60 -117.7(12) . . . . ?
C19 Gd1 O10 C60 -89.7(12) . . . . ?
C43 Gd1 O10 C60 78.7(12) . . . . ?
O12 C67 O11 Gd2 22(3) . . . . ?
C61 C67 O11 Gd2 -159.1(10) . . . . ?
O9 Gd2 O11 C67 -141.8(15) . . . . ?
O6 Gd2 O11 C67 118.8(14) . . . . ?
O2W Gd2 O11 C67 -55.7(14) . . . . ?
O2 Gd2 O11 C67 7.2(16) 1_655 . . . ?
O4W Gd2 O11 C67 69.5(15) . . . . ?
O1W Gd2 O11 C67 -83.1(16) . . . . ?
O3W Gd2 O11 C67 149.0(15) . . . . ?
O11 C67 O12 Gd1 -99(2) . . . 1_655 ?
C61 C67 O12 Gd1 83(2) . . . 1_655 ?
